data_4111191
loop_
_publ_author_name
'Kazuhiro Uemura'
'Kazuya Saito'
'Susumu Kitagawa'
'Hidetoshi Kita'

_publ_section_title
;
 Hydrogen-Bonded Porous Coordination Polymers: Structural Transformation,
 Sorption Properties, and Particle Size from Kinetic Studies
;
_journal_name_full 'Journal of the American Chemical Society'
_journal_page_first 16122
_journal_page_last 16130
_journal_paper_doi 10.1021/ja064152r
_journal_volume 128
_journal_year 2006
_chemical_formula_sum 'C32 H22 Co N8 O4 S2'
_chemical_formula_weight 705.63
_space_group_IT_number 14
_symmetry_cell_setting monoclinic
_symmetry_Int_Tables_number 14
_symmetry_space_group_name_Hall '-P 2yn'
_symmetry_space_group_name_H-M 'P 1 21/n 1'
_cell_angle_alpha 90
_cell_angle_beta 104.6391(7)
_cell_angle_gamma 90
_cell_formula_units_Z 2
_cell_length_a 11.371(2)
_cell_length_b 10.063(1)
_cell_length_c 15.5356(4)
_cell_measurement_temperature 293.2
_cell_volume 1720.0(4)
_computing_data_reduction 'teXsan Ver. 1.11'
_computing_publication_material 'teXsan Ver. 1.11'
_computing_structure_refinement 'teXsan Ver. 1.10'
_computing_structure_solution SAPI91
_diffrn_measured_fraction_theta_full 0.9609
_diffrn_measured_fraction_theta_max 0.9609
_diffrn_measurement_device_type 'Rigaku/MSC Mercury CCD'
_diffrn_measurement_method \w
_diffrn_radiation_type 'Mo K\a'
_diffrn_radiation_wavelength 0.7107
_diffrn_reflns_av_R_equivalents 0.016
_diffrn_reflns_limit_h_max 11
_diffrn_reflns_limit_h_min -14
_diffrn_reflns_limit_k_max 13
_diffrn_reflns_limit_k_min -11
_diffrn_reflns_limit_l_max 19
_diffrn_reflns_limit_l_min -19
_diffrn_reflns_number 12614
_diffrn_reflns_theta_full 27.50
_diffrn_reflns_theta_max 27.50
_exptl_absorpt_coefficient_mu 0.668
_exptl_absorpt_correction_T_max 0.875
_exptl_absorpt_correction_T_min 0.657
_exptl_absorpt_correction_type empirical
_exptl_absorpt_process_details REQABA
_exptl_crystal_colour red
_exptl_crystal_density_diffrn 1.362
_exptl_crystal_description block
_exptl_crystal_size_max 0.400
_exptl_crystal_size_mid 0.300
_exptl_crystal_size_min 0.200
_refine_diff_density_max 1.49
_refine_diff_density_min -0.69
_refine_ls_extinction_method none
_refine_ls_goodness_of_fit_ref 1.998
_refine_ls_hydrogen_treatment noref
_refine_ls_number_parameters 182
_refine_ls_number_reflns 3776
_refine_ls_R_factor_gt 0.0652
_refine_ls_shift/su_max 0.0018
_refine_ls_structure_factor_coef Fsqd
_refine_ls_weighting_details 'w = 1/[\s^2^(Fo^2^) + (0.09000(Max(Fo^2^,0) + 2Fc^2^)/3)^2^]'
_refine_ls_weighting_scheme calc
_refine_ls_wR_factor_ref 0.2253
_reflns_number_gt 3115
_reflns_number_total 3785
_reflns_threshold_expression F^2^>2.0\s(F^2^)
_cod_data_source_file ja064152rsi20060624_091237_2.cif
_cod_data_source_block Co4pcnaNCS
_cod_original_formula_sum 'C32 H22 Co N8 O4 S2 '
_cod_database_code 4111191

loop_
_symmetry_equiv_pos_as_xyz
x,y,z
1/2-x,1/2+y,1/2-z
-x,-y,-z
1/2+x,1/2-y,1/2+z

loop_
_atom_site_label
_atom_site_type_symbol
_atom_site_fract_x
_atom_site_fract_y
_atom_site_fract_z
_atom_site_U_iso_or_equiv
_atom_site_adp_type
_atom_site_occupancy
_atom_site_calc_flag
_atom_site_refinement_flags
Co(1) Co 1.0000 0.0000 1.0000 0.0345(2) Uani 1.00 d S
S(1) S 0.85246(10) 0.44133(10) 1.03501(6) 0.0603(3) Uani 1.00 d .
O(1) O 0.5537(2) 0.2389(3) 0.8765(2) 0.0688(8) Uani 1.00 d .
O(2) O 1.0238 0.0737 0.6037 0.49(1) Uiso 1.00 d .
N(1) N 0.8490(3) 0.0096(3) 0.8777(2) 0.0402(7) Uani 1.00 d .
N(2) N 0.1188(2) 0.0793(3) 0.9201(2) 0.0397(6) Uani 1.00 d .
N(3) N 0.4411(2) 0.1593(3) 0.7479(2) 0.0439(7) Uani 1.00 d .
N(4) N 0.9580(2) 0.1933(3) 1.0315(2) 0.0434(7) Uani 1.00 d .
C(1) C 0.7487(3) 0.0795(3) 0.8749(2) 0.0406(7) Uani 1.00 d .
C(2) C 0.6505(3) 0.0862(3) 0.8010(2) 0.0403(7) Uani 1.00 d .
C(3) C 0.6582(3) 0.0203(4) 0.7243(2) 0.0501(9) Uani 1.00 d .
C(4) C 0.7644(4) -0.0514(5) 0.7261(2) 0.057(1) Uani 1.00 d .
C(5) C 0.8550(3) -0.0546(4) 0.8032(2) 0.0499(9) Uani 1.00 d .
C(6) C 0.2101(3) 0.0098(3) 0.9026(2) 0.0420(8) Uani 1.00 d .
C(7) C 0.2833(3) 0.0567(3) 0.8504(2) 0.0437(8) Uani 1.00 d .
C(8) C 0.2639(3) 0.1810(3) 0.8135(2) 0.0404(7) Uani 1.00 d .
C(9) C 0.1696(4) 0.2541(4) 0.8316(3) 0.059(1) Uani 1.00 d .
C(10) C 0.1010(3) 0.2013(4) 0.8845(3) 0.056(1) Uani 1.00 d .
C(11) C 0.5443(3) 0.1686(3) 0.8117(2) 0.0433(8) Uani 1.00 d .
C(12) C 0.3353(3) 0.2383(4) 0.7522(2) 0.0487(8) Uani 1.00 d .
C(13) C 0.9148(3) 0.2957(3) 1.0323(2) 0.0372(7) Uani 1.00 d .
C(14) C 0.8605 0.2275 0.5846 0.215(5) Uiso 1.00 d .
C(15) C 0.9802 0.2107 0.5897 0.174(4) Uiso 1.00 d .
C(16) C 1.0801 0.2740 0.5811 0.130(3) Uiso 1.00 d .
H(1) H 0.7442 0.1276 0.9266 0.0487 Uiso 1.00 calc .
H(2) H 0.5934 0.0238 0.6719 0.0601 Uiso 1.00 calc .
H(3) H 0.7733 -0.0972 0.6747 0.0687 Uiso 1.00 calc .
H(4) H 0.9260 -0.1049 0.8040 0.0599 Uiso 1.00 calc .
H(5) H 0.2255 -0.0767 0.9273 0.0504 Uiso 1.00 calc .
H(6) H 0.3471 0.0027 0.8403 0.0524 Uiso 1.00 calc .
H(7) H 0.1524 0.3408 0.8074 0.0712 Uiso 1.00 calc .
H(8) H 0.0376 0.2541 0.8964 0.0672 Uiso 1.00 calc .
H(9) H 0.4365 0.1007 0.6992 0.0527 Uiso 1.00 calc .
H(10) H 0.3621 0.3248 0.7727 0.0585 Uiso 1.00 calc .
H(11) H 0.2830 0.2441 0.6940 0.0585 Uiso 1.00 calc .

loop_
_atom_site_aniso_label
_atom_site_aniso_U_11
_atom_site_aniso_U_22
_atom_site_aniso_U_33
_atom_site_aniso_U_12
_atom_site_aniso_U_13
_atom_site_aniso_U_23
Co(1) 0.0327(3) 0.0378(4) 0.0344(3) 0.0057(2) 0.0112(2) -0.0023(2)
S(1) 0.0713(7) 0.0467(5) 0.0588(5) 0.0217(4) 0.0090(4) -0.0003(4)
O(1) 0.051(1) 0.085(2) 0.067(2) 0.013(1) 0.010(1) -0.029(2)
N(1) 0.034(1) 0.050(1) 0.035(1) 0.006(1) 0.0064(10) -0.0026(10)
N(2) 0.038(1) 0.044(1) 0.040(1) 0.004(1) 0.0155(10) 0.0014(10)
N(3) 0.035(1) 0.058(2) 0.040(1) 0.007(1) 0.0126(10) 0.009(1)
N(4) 0.048(1) 0.038(1) 0.045(1) 0.004(1) 0.015(1) -0.005(1)
C(1) 0.038(1) 0.049(2) 0.035(1) 0.002(1) 0.011(1) -0.004(1)
C(2) 0.033(1) 0.046(2) 0.042(1) 0.002(1) 0.011(1) 0.003(1)
C(3) 0.043(2) 0.064(2) 0.039(2) 0.011(1) 0.003(1) -0.005(1)
C(4) 0.053(2) 0.074(3) 0.042(2) 0.021(2) 0.007(1) -0.013(2)
C(5) 0.045(2) 0.059(2) 0.045(2) 0.014(2) 0.010(1) -0.009(1)
C(6) 0.048(2) 0.038(1) 0.045(2) 0.006(1) 0.020(1) 0.002(1)
C(7) 0.041(2) 0.045(2) 0.051(2) 0.007(1) 0.021(1) 0.002(1)
C(8) 0.035(1) 0.048(2) 0.039(1) 0.007(1) 0.010(1) 0.006(1)
C(9) 0.068(2) 0.049(2) 0.072(2) 0.021(2) 0.038(2) 0.018(2)
C(10) 0.058(2) 0.051(2) 0.071(2) 0.022(2) 0.037(2) 0.012(2)
C(11) 0.036(1) 0.048(2) 0.046(2) 0.003(1) 0.012(1) 0.001(1)
C(12) 0.037(2) 0.057(2) 0.056(2) 0.009(1) 0.019(1) 0.020(2)
C(13) 0.035(1) 0.046(2) 0.030(1) 0.000(1) 0.008(1) -0.002(1)

loop_
_atom_type_symbol
_atom_type_description
_atom_type_scat_dispersion_real
_atom_type_scat_dispersion_imag
_atom_type_scat_source
Co Co 0.349 0.972
;International Tables for Crystallography
(1992, Vol. C, Tables 4.2.6.8 and 6.1.1.1)
;
C C 0.003 0.002
;International Tables for Crystallography
(1992, Vol. C, Tables 4.2.6.8 and 6.1.1.1)
;
N N 0.006 0.003
;International Tables for Crystallography
(1992, Vol. C, Tables 4.2.6.8 and 6.1.1.1)
;
O O 0.011 0.006
;International Tables for Crystallography
(1992, Vol. C, Tables 4.2.6.8 and 6.1.1.1)
;
S S 0.125 0.123
;International Tables for Crystallography
(1992, Vol. C, Tables 4.2.6.8 and 6.1.1.1)
;
H H 0.000 0.000
;International Tables for Crystallography
(1992, Vol. C, Table 6.1.1.2)
;

loop_
_geom_angle_atom_site_label_1
_geom_angle_atom_site_label_2
_geom_angle_atom_site_label_3
_geom_angle
_geom_angle_site_symmetry_1
_geom_angle_site_symmetry_3
_geom_angle_publ_flag
N(1) Co(1) N(1) 180.0000(1) . 3_757 yes
N(1) Co(1) N(2) 87.33(10) . 1_655 yes
N(1) Co(1) N(2) 92.67(10) . 3_657 yes
N(1) Co(1) N(4) 89.24(10) . . yes
N(1) Co(1) N(4) 90.76(10) . 3_757 yes
N(1) Co(1) N(2) 92.67(10) 3_757 1_655 yes
N(1) Co(1) N(2) 87.33(10) 3_757 3_657 yes
N(1) Co(1) N(4) 90.76(10) 3_757 . yes
N(1) Co(1) N(4) 89.24(10) 3_757 3_757 yes
N(2) Co(1) N(2) 180.0 1_655 3_657 yes
N(2) Co(1) N(4) 90.2(1) 1_655 . yes
N(2) Co(1) N(4) 89.8(1) 1_655 3_757 yes
N(2) Co(1) N(4) 89.8(1) 3_657 . yes
N(2) Co(1) N(4) 90.2(1) 3_657 3_757 yes
N(4) Co(1) N(4) 180.0 . 3_757 yes
Co(1) N(1) C(1) 121.5(2) . . yes
Co(1) N(1) C(5) 121.4(2) . . yes
C(1) N(1) C(5) 117.1(3) . . yes
Co(1) N(2) C(6) 122.9(2) 1_455 . yes
Co(1) N(2) C(10) 120.9(2) 1_455 . yes
C(6) N(2) C(10) 116.1(3) . . yes
C(11) N(3) C(12) 120.6(3) . . yes
Co(1) N(4) C(13) 165.0(2) . . yes
N(1) C(1) C(2) 123.9(3) . . yes
C(1) C(2) C(3) 118.4(3) . . yes
C(1) C(2) C(11) 115.8(3) . . yes
C(3) C(2) C(11) 125.8(3) . . yes
C(2) C(3) C(4) 118.1(3) . . yes
C(3) C(4) C(5) 119.0(3) . . yes
N(1) C(5) C(4) 123.5(3) . . yes
N(2) C(6) C(7) 123.7(3) . . yes
C(6) C(7) C(8) 119.9(3) . . yes
C(7) C(8) C(9) 116.8(3) . . yes
C(7) C(8) C(12) 123.8(3) . . yes
C(9) C(8) C(12) 119.4(3) . . yes
C(8) C(9) C(10) 120.1(3) . . yes
N(2) C(10) C(9) 123.4(3) . . yes
O(1) C(11) N(3) 122.3(3) . . yes
O(1) C(11) C(2) 120.4(3) . . yes
N(3) C(11) C(2) 117.2(3) . . yes
N(3) C(12) C(8) 113.7(3) . . yes
S(1) C(13) N(4) 179.0(3) . . yes
O(2) C(15) C(14) 115.044(2) . . yes
O(2) C(15) C(16) 101.522(7) . . yes
C(14) C(15) C(16) 143.258(5) . . yes

loop_
_geom_bond_atom_site_label_1
_geom_bond_atom_site_label_2
_geom_bond_distance
_geom_bond_site_symmetry_2
_geom_bond_publ_flag
Co(1) N(1) 2.218(3) . yes
Co(1) N(1) 2.218(3) 3_757 yes
Co(1) N(2) 2.203(3) 1_655 yes
Co(1) N(2) 2.203(3) 3_657 yes
Co(1) N(4) 2.090(3) . yes
Co(1) N(4) 2.090(3) 3_757 yes
S(1) C(13) 1.633(3) . yes
O(1) C(11) 1.212(4) . yes
O(2) C(15) 1.463 . yes
N(1) C(1) 1.331(4) . yes
N(1) C(5) 1.343(4) . yes
N(2) C(6) 1.336(4) . yes
N(2) C(10) 1.341(4) . yes
N(3) C(11) 1.334(4) . yes
N(3) C(12) 1.457(4) . yes
N(4) C(13) 1.143(4) . yes
C(1) C(2) 1.386(4) . yes
C(2) C(3) 1.386(5) . yes
C(2) C(11) 1.509(4) . yes
C(3) C(4) 1.401(5) . yes
C(4) C(5) 1.368(5) . yes
C(6) C(7) 1.383(4) . yes
C(7) C(8) 1.370(4) . yes
C(8) C(9) 1.387(5) . yes
C(8) C(12) 1.514(4) . yes
C(9) C(10) 1.375(5) . yes
C(14) C(15) 1.3540(2) . yes
C(15) C(16) 1.3379(2) . yes
